data_8103188
loop_
_publ_author_name
'Jing Feng'

_publ_section_title
;
 Crystal structure of
 [1-(4-carboxyphenyl)-5-mercapto-1H-tetrazole]-bis(1,10-phenanthroline)copper(II)
 perchlorate --- methanol (1:1.5), [Cu(C8H5N4O2S)(C12H8N2)2][ClO4]
 &#x2022; 1.5CH3OH
;
_journal_issue 4
_journal_name_full 'Zeitschrift f\"ur Kristallographie - New Crystal Structures'
_journal_page_first 491
_journal_volume 226
_journal_year 2011
_chemical_formula_sum 'C33.5 H27 Cl Cu N8 O7.5 S'
_chemical_formula_weight 792.68
_chemical_name_systematic
; 
mono(1-(4-carboxyphenyl)-5-mercapto-1H-tetrazole)-bis(1,10-phenanthroline)
copper(II) tetrachlorate---
methanol(1:1.5)[Cu(C~8~H~5~N~4~O~2~S)(C~12~H~8~N~2~)~2~]][ClO~4~].1.5CH~3~OH
;
_space_group_IT_number 2
_symmetry_cell_setting triclinic
_symmetry_space_group_name_Hall '-P 1'
_symmetry_space_group_name_H-M 'P -1'
_atom_sites_solution_hydrogens geom
_atom_sites_solution_primary direct
_atom_sites_solution_secondary difmap
_audit_creation_method SHELXL-97
_audit_update_record
;
2011-02-12 # Formatted by publCIF
;
_cell_angle_alpha 97.342(5)
_cell_angle_beta 103.227(6)
_cell_angle_gamma 110.257(7)
_cell_formula_units_Z 2
_cell_length_a 9.4707(8)
_cell_length_b 12.4239(8)
_cell_length_c 16.9518(11)
_cell_measurement_reflns_used 4917
_cell_measurement_temperature 294(2)
_cell_measurement_theta_max 26.3152
_cell_measurement_theta_min 3.0175
_cell_volume 1774.2(3)
_computing_cell_refinement 'SAINT (Bruker, 2007)'
_computing_data_collection 'SMART (Bruker, 2007)'
_computing_data_reduction SAINT
_computing_molecular_graphics 'SHELXTL (Sheldrick, 2008)'
_computing_publication_material 'SHELXTL and PLATON (Spek, 2009)'
_computing_structure_refinement 'SHELXL97 (Sheldrick, 2008)'
_computing_structure_solution 'SHELXS97 (Sheldrick, 2008)'
_diffrn_ambient_temperature 294(2)
_diffrn_measured_fraction_theta_full 0.998
_diffrn_measured_fraction_theta_max 0.998
_diffrn_measurement_device_type 'Bruker SMART CCD area-detector'
_diffrn_measurement_method '\f and \w scans'
_diffrn_radiation_monochromator graphite
_diffrn_radiation_source 'fine-focus sealed tube'
_diffrn_radiation_type MoK\a
_diffrn_radiation_wavelength 0.71073
_diffrn_reflns_av_R_equivalents 0.0322
_diffrn_reflns_av_sigmaI/netI 0.0835
_diffrn_reflns_limit_h_max 11
_diffrn_reflns_limit_h_min -10
_diffrn_reflns_limit_k_max 14
_diffrn_reflns_limit_k_min -14
_diffrn_reflns_limit_l_max 19
_diffrn_reflns_limit_l_min -20
_diffrn_reflns_number 12861
_diffrn_reflns_theta_full 25.00
_diffrn_reflns_theta_max 25.00
_diffrn_reflns_theta_min 3.02
_diffrn_standards_number 0
_exptl_absorpt_coefficient_mu 0.811
_exptl_absorpt_correction_T_max 0.9090
_exptl_absorpt_correction_T_min 0.8230
_exptl_absorpt_correction_type multi-scan
_exptl_absorpt_process_details '(SADABS; Sheldrick, 1996)'
_exptl_crystal_colour blue
_exptl_crystal_density_diffrn 1.484
_exptl_crystal_density_method 'not measured'
_exptl_crystal_description block
_exptl_crystal_F_000 812
_exptl_crystal_size_max 0.25
_exptl_crystal_size_mid 0.16
_exptl_crystal_size_min 0.12
_refine_diff_density_max 0.796
_refine_diff_density_min -0.350
_refine_diff_density_rms 0.073
_refine_ls_extinction_method none
_refine_ls_goodness_of_fit_ref 0.944
_refine_ls_hydrogen_treatment constr
_refine_ls_matrix_type full
_refine_ls_number_parameters 482
_refine_ls_number_reflns 6235
_refine_ls_number_restraints 0
_refine_ls_restrained_S_all 0.944
_refine_ls_R_factor_all 0.0860
_refine_ls_R_factor_gt 0.0511
_refine_ls_shift/su_max 0.001
_refine_ls_shift/su_mean 0.000
_refine_ls_structure_factor_coef Fsqd
_refine_ls_weighting_details 'calc w=1/[\s^2^(Fo^2^)+(0.0777P)^2^+0.0000P] where P=(Fo^2^+2Fc^2^)/3'
_refine_ls_weighting_scheme calc
_refine_ls_wR_factor_gt 0.1323
_refine_ls_wR_factor_ref 0.1386
_reflns_number_gt 3743
_reflns_number_total 6235
_reflns_threshold_expression I>2\s(I)
_cod_data_source_file 1267-3404.cff
_cod_data_source_block 1
_cod_depositor_comments
;
The following automatic conversions were performed:

'_symmetry_cell_setting' value 'Triclinic' changed to 'triclinic'
according to /home/saulius/struct/CIF-dictionaries/cif_core.dic
dictionary named 'cif_core.dic' version 2.4.1 from 2010-06-29.

Automatic conversion script
Id: cif_fix_values 1715 2011-07-08 13:25:40Z adriana 
;
_cod_original_cell_volume 1774.2(2)
_cod_original_sg_symbol_H-M P-1
_cod_original_formula_sum 'C33.50 H27 Cl Cu N8 O7.50 S'
_cod_database_code 8103188

loop_
_symmetry_equiv_pos_as_xyz
'x, y, z'
'-x, -y, -z'

loop_
_atom_site_label
_atom_site_type_symbol
_atom_site_fract_x
_atom_site_fract_y
_atom_site_fract_z
_atom_site_U_iso_or_equiv
_atom_site_adp_type
_atom_site_occupancy
_atom_site_symmetry_multiplicity
_atom_site_calc_flag
_atom_site_refinement_flags
Cu1 Cu 0.92780(6) 0.74512(4) 0.14740(3) 0.03878(19) Uani 1 1 d .
C1 C 0.7090(5) 0.4702(3) 0.0354(2) 0.0372(10) Uani 1 1 d .
C2 C 0.6471(5) 0.4625(3) 0.1741(3) 0.0390(10) Uani 1 1 d .
C3 C 0.5698(5) 0.5373(4) 0.1771(3) 0.0438(11) Uani 1 1 d .
H3A H 0.5296 0.5599 0.1296 0.053 Uiso 1 1 calc R
C4 C 0.7057(5) 0.4261(4) 0.2436(3) 0.0426(11) Uani 1 1 d .
H4A H 0.7557 0.3739 0.2398 0.051 Uiso 1 1 calc R
C5 C 0.6890(5) 0.4682(4) 0.3186(3) 0.0506(12) Uani 1 1 d .
H5A H 0.7284 0.4445 0.3657 0.061 Uiso 1 1 calc R
C6 C 0.5530(5) 0.5784(4) 0.2530(3) 0.0497(12) Uani 1 1 d .
H6A H 0.5003 0.6288 0.2563 0.060 Uiso 1 1 calc R
C7 C 0.6145(5) 0.5451(4) 0.3244(3) 0.0470(11) Uani 1 1 d .
C8 C 0.5964(6) 0.5936(5) 0.4039(3) 0.0600(13) Uani 1 1 d .
C9 C 1.2927(6) 0.8836(4) 0.1792(3) 0.0573(13) Uani 1 1 d .
H9A H 1.3071 0.8165 0.1913 0.069 Uiso 1 1 calc R
C10 C 1.4263(6) 0.9850(5) 0.1878(3) 0.0660(14) Uani 1 1 d .
H10A H 1.5268 0.9855 0.2069 0.079 Uiso 1 1 calc R
C11 C 1.4062(7) 1.0820(4) 0.1678(3) 0.0632(14) Uani 1 1 d .
H11A H 1.4937 1.1491 0.1721 0.076 Uiso 1 1 calc R
C12 C 1.2541(6) 1.0821(4) 0.1404(3) 0.0483(12) Uani 1 1 d .
C13 C 1.2199(8) 1.1778(4) 0.1157(3) 0.0634(14) Uani 1 1 d .
H13A H 1.3021 1.2472 0.1180 0.076 Uiso 1 1 calc R
C14 C 1.0700(8) 1.1692(4) 0.0889(3) 0.0605(14) Uani 1 1 d .
H14A H 1.0507 1.2321 0.0716 0.073 Uiso 1 1 calc R
C15 C 0.9405(6) 1.0655(3) 0.0866(3) 0.0452(11) Uani 1 1 d .
C16 C 0.7832(7) 1.0527(4) 0.0610(3) 0.0533(13) Uani 1 1 d .
H16A H 0.7577 1.1133 0.0433 0.064 Uiso 1 1 calc R
C17 C 0.6678(6) 0.9509(4) 0.0620(3) 0.0541(13) Uani 1 1 d .
H17A H 0.5629 0.9419 0.0457 0.065 Uiso 1 1 calc R
C18 C 0.7071(6) 0.8603(4) 0.0877(3) 0.0456(11) Uani 1 1 d .
H18A H 0.6269 0.7912 0.0880 0.055 Uiso 1 1 calc R
C19 C 0.9707(5) 0.9702(3) 0.1106(2) 0.0369(10) Uani 1 1 d .
C20 C 1.1283(5) 0.9777(3) 0.1362(2) 0.0394(10) Uani 1 1 d .
C21 C 0.8842(6) 0.8592(4) 0.3118(3) 0.0552(13) Uani 1 1 d .
H21A H 0.8393 0.9027 0.2817 0.066 Uiso 1 1 calc R
C22 C 0.8996(7) 0.8748(4) 0.3962(3) 0.0677(15) Uani 1 1 d .
H22A H 0.8632 0.9264 0.4214 0.081 Uiso 1 1 calc R
C23 C 0.9679(7) 0.8146(4) 0.4419(3) 0.0676(15) Uani 1 1 d .
H23A H 0.9808 0.8260 0.4988 0.081 Uiso 1 1 calc R
C24 C 1.0188(6) 0.7352(4) 0.4031(3) 0.0511(12) Uani 1 1 d .
C25 C 1.0898(6) 0.6645(5) 0.4449(3) 0.0653(15) Uani 1 1 d .
H25A H 1.1040 0.6705 0.5017 0.078 Uiso 1 1 calc R
C26 C 1.1358(6) 0.5899(5) 0.4028(3) 0.0633(14) Uani 1 1 d .
H26A H 1.1807 0.5450 0.4314 0.076 Uiso 1 1 calc R
C27 C 1.1179(5) 0.5772(4) 0.3155(3) 0.0477(11) Uani 1 1 d .
C28 C 1.1637(6) 0.5028(4) 0.2689(3) 0.0564(13) Uani 1 1 d .
H28A H 1.2101 0.4563 0.2943 0.068 Uiso 1 1 calc R
C29 C 1.1415(5) 0.4974(4) 0.1865(3) 0.0537(12) Uani 1 1 d .
H29A H 1.1745 0.4487 0.1555 0.064 Uiso 1 1 calc R
C30 C 1.0690(5) 0.5653(4) 0.1484(3) 0.0455(11) Uani 1 1 d .
H30A H 1.0530 0.5602 0.0916 0.055 Uiso 1 1 calc R
C31 C 1.0479(5) 0.6445(3) 0.2734(2) 0.0381(10) Uani 1 1 d .
C32 C 0.9990(5) 0.7241(3) 0.3181(2) 0.0387(10) Uani 1 1 d .
C33 C 0.4735(14) 0.9109(9) 0.3948(6) 0.069(3) Uani 0.50 1 d P
H33A H 0.5706 0.9780 0.4073 0.082 Uiso 0.50 1 calc PR
H33B H 0.4664 0.8811 0.4439 0.082 Uiso 0.50 1 calc PR
H33C H 0.3867 0.9337 0.3760 0.082 Uiso 0.50 1 calc PR
C34 C 0.5957(10) 0.7633(7) 0.6114(5) 0.130(3) Uani 1 1 d .
H34A H 0.5771 0.7784 0.6642 0.156 Uiso 1 1 calc R
H34B H 0.4970 0.7292 0.5682 0.156 Uiso 1 1 calc R
H34C H 0.6603 0.8359 0.6013 0.156 Uiso 1 1 calc R
S1 S 0.74448(14) 0.61346(9) 0.02696(7) 0.0470(3) Uani 1 1 d .
N1 N 0.7161(4) 0.3890(3) -0.0205(2) 0.0467(9) Uani 1 1 d .
N2 N 0.6782(5) 0.2881(3) 0.0075(2) 0.0556(10) Uani 1 1 d .
N3 N 0.6495(4) 0.3034(3) 0.0774(2) 0.0490(10) Uani 1 1 d .
N4 N 0.6682(4) 0.4185(3) 0.0968(2) 0.0382(8) Uani 1 1 d .
N5 N 1.1493(4) 0.8793(3) 0.1551(2) 0.0438(9) Uani 1 1 d .
N6 N 0.8535(4) 0.8687(3) 0.1114(2) 0.0380(8) Uani 1 1 d .
N7 N 0.9304(4) 0.7855(3) 0.2724(2) 0.0415(9) Uani 1 1 d .
N8 N 1.0221(4) 0.6369(3) 0.1906(2) 0.0368(8) Uani 1 1 d .
O1 O 0.6683(4) 0.5658(3) 0.4690(2) 0.0730(11) Uani 1 1 d .
H1 H 0.6574 0.6051 0.5104 0.109 Uiso 1 1 d R
O2 O 0.5245(5) 0.6567(4) 0.4100(2) 0.0854(12) Uani 1 1 d .
O3 O 0.9681(7) 0.2968(4) 0.3611(3) 0.1357(19) Uani 1 1 d .
O4 O 0.8237(8) 0.1981(5) 0.2319(3) 0.154(2) Uani 1 1 d .
O5 O 0.8040(9) 0.1040(5) 0.3372(5) 0.194(3) Uani 1 1 d .
O6 O 1.0198(7) 0.1475(5) 0.3006(4) 0.174(3) Uani 1 1 d .
O7 O 0.4688(10) 0.8277(6) 0.3355(4) 0.076(2) Uani 0.50 1 d P
H7 H 0.4394 0.7640 0.3485 0.092 Uiso 0.50 1 calc PR
O8 O 0.6739(6) 0.6838(4) 0.6118(3) 0.0981(13) Uani 1 1 d .
H8 H 0.7688 0.7205 0.6334 0.118 Uiso 1 1 calc R
Cl1 Cl 0.89701(18) 0.18748(12) 0.30720(8) 0.0695(4) Uani 1 1 d .

loop_
_atom_site_aniso_label
_atom_site_aniso_U_11
_atom_site_aniso_U_22
_atom_site_aniso_U_33
_atom_site_aniso_U_23
_atom_site_aniso_U_13
_atom_site_aniso_U_12
Cu1 0.0411(4) 0.0340(3) 0.0417(3) 0.0132(2) 0.0119(2) 0.0138(2)
C1 0.035(3) 0.035(2) 0.037(2) 0.011(2) 0.009(2) 0.010(2)
C2 0.033(3) 0.035(2) 0.041(2) 0.007(2) 0.013(2) 0.003(2)
C3 0.041(3) 0.048(3) 0.043(3) 0.014(2) 0.011(2) 0.018(2)
C4 0.042(3) 0.041(2) 0.045(3) 0.017(2) 0.012(2) 0.015(2)
C5 0.049(3) 0.058(3) 0.046(3) 0.024(2) 0.013(2) 0.019(3)
C6 0.044(3) 0.057(3) 0.053(3) 0.012(2) 0.016(2) 0.023(2)
C7 0.041(3) 0.053(3) 0.041(3) 0.010(2) 0.012(2) 0.011(2)
C8 0.049(3) 0.075(4) 0.054(3) 0.019(3) 0.017(3) 0.019(3)
C9 0.044(3) 0.058(3) 0.073(3) 0.026(3) 0.021(3) 0.018(3)
C10 0.040(3) 0.076(4) 0.069(4) 0.019(3) 0.012(3) 0.008(3)
C11 0.060(4) 0.051(3) 0.060(3) 0.007(3) 0.024(3) -0.002(3)
C12 0.052(3) 0.043(3) 0.036(3) 0.007(2) 0.018(2) 0.000(2)
C13 0.084(5) 0.032(2) 0.060(3) 0.012(2) 0.028(3) 0.001(3)
C14 0.095(5) 0.034(3) 0.052(3) 0.014(2) 0.025(3) 0.019(3)
C15 0.067(4) 0.031(2) 0.036(2) 0.0064(19) 0.017(2) 0.018(2)
C16 0.082(4) 0.043(3) 0.040(3) 0.009(2) 0.012(3) 0.034(3)
C17 0.060(4) 0.057(3) 0.054(3) 0.013(2) 0.012(3) 0.035(3)
C18 0.044(3) 0.043(2) 0.049(3) 0.011(2) 0.013(2) 0.016(2)
C19 0.045(3) 0.032(2) 0.029(2) 0.0063(18) 0.011(2) 0.010(2)
C20 0.045(3) 0.033(2) 0.033(2) 0.0081(19) 0.015(2) 0.004(2)
C21 0.068(4) 0.048(3) 0.054(3) 0.008(2) 0.018(3) 0.029(3)
C22 0.095(5) 0.057(3) 0.056(3) 0.005(3) 0.023(3) 0.038(3)
C23 0.087(4) 0.069(3) 0.043(3) 0.004(3) 0.018(3) 0.029(3)
C24 0.062(3) 0.053(3) 0.038(3) 0.010(2) 0.012(2) 0.023(3)
C25 0.079(4) 0.079(4) 0.042(3) 0.022(3) 0.014(3) 0.036(3)
C26 0.064(4) 0.073(3) 0.054(3) 0.028(3) 0.005(3) 0.031(3)
C27 0.041(3) 0.048(3) 0.054(3) 0.020(2) 0.009(2) 0.017(2)
C28 0.052(3) 0.052(3) 0.072(4) 0.024(3) 0.017(3) 0.026(3)
C29 0.047(3) 0.045(3) 0.071(3) 0.006(3) 0.016(3) 0.022(2)
C30 0.041(3) 0.048(3) 0.049(3) 0.011(2) 0.016(2) 0.016(2)
C31 0.029(3) 0.036(2) 0.041(3) 0.012(2) 0.008(2) 0.0038(19)
C32 0.039(3) 0.034(2) 0.038(2) 0.0086(19) 0.010(2) 0.010(2)
C33 0.093(9) 0.072(7) 0.060(7) 0.026(6) 0.020(6) 0.052(7)
C34 0.129(8) 0.139(7) 0.116(6) 0.002(5) 0.023(5) 0.062(6)
S1 0.0579(8) 0.0331(6) 0.0403(6) 0.0137(5) 0.0055(6) 0.0099(5)
N1 0.050(3) 0.042(2) 0.048(2) 0.0112(18) 0.0192(19) 0.0148(19)
N2 0.072(3) 0.043(2) 0.056(3) 0.008(2) 0.021(2) 0.026(2)
N3 0.060(3) 0.0286(19) 0.055(2) 0.0100(18) 0.014(2) 0.0143(18)
N4 0.037(2) 0.0315(18) 0.043(2) 0.0098(16) 0.0114(17) 0.0096(16)
N5 0.035(2) 0.042(2) 0.047(2) 0.0137(17) 0.0098(18) 0.0061(17)
N6 0.042(2) 0.0337(18) 0.039(2) 0.0108(16) 0.0115(17) 0.0144(17)
N7 0.050(2) 0.0347(18) 0.038(2) 0.0078(16) 0.0091(17) 0.0166(18)
N8 0.034(2) 0.0343(18) 0.040(2) 0.0086(16) 0.0132(16) 0.0086(16)
O1 0.091(3) 0.097(3) 0.044(2) 0.0203(19) 0.0217(19) 0.049(2)
O2 0.104(3) 0.118(3) 0.064(2) 0.022(2) 0.031(2) 0.073(3)
O3 0.195(6) 0.087(3) 0.089(3) -0.013(3) 0.042(3) 0.023(4)
O4 0.227(7) 0.201(6) 0.068(3) 0.012(3) 0.009(3) 0.151(6)
O5 0.188(7) 0.128(5) 0.248(8) 0.097(5) 0.060(6) 0.024(5)
O6 0.110(5) 0.142(5) 0.254(8) 0.019(5) 0.005(5) 0.071(4)
O7 0.132(7) 0.061(4) 0.047(4) 0.023(4) 0.010(4) 0.057(5)
O8 0.094(4) 0.115(3) 0.074(3) 0.006(3) 0.021(3) 0.033(3)
Cl1 0.0802(11) 0.0570(8) 0.0564(8) 0.0086(7) 0.0016(7) 0.0221(8)

loop_
_atom_type_symbol
_atom_type_description
_atom_type_scat_dispersion_real
_atom_type_scat_dispersion_imag
_atom_type_scat_source
C C 0.0033 0.0016 'International Tables Vol C Tables 4.2.6.8 and 6.1.1.4'
H H 0.0000 0.0000 'International Tables Vol C Tables 4.2.6.8 and 6.1.1.4'
N N 0.0061 0.0033 'International Tables Vol C Tables 4.2.6.8 and 6.1.1.4'
O O 0.0106 0.0060 'International Tables Vol C Tables 4.2.6.8 and 6.1.1.4'
S S 0.1246 0.1234 'International Tables Vol C Tables 4.2.6.8 and 6.1.1.4'
Cu Cu 0.3201 1.2651 'International Tables Vol C Tables 4.2.6.8 and 6.1.1.4'
Cl Cl 0.1484 0.1585 'International Tables Vol C Tables 4.2.6.8 and 6.1.1.4'

loop_
_geom_angle_atom_site_label_1
_geom_angle_atom_site_label_2
_geom_angle_atom_site_label_3
_geom_angle
N8 Cu1 N6 173.88(14)
N8 Cu1 N7 81.22(12)
N6 Cu1 N7 96.30(12)
N8 Cu1 N5 94.37(13)
N6 Cu1 N5 80.44(14)
N7 Cu1 N5 98.80(14)
N8 Cu1 S1 97.96(10)
N6 Cu1 S1 87.77(10)
N7 Cu1 S1 134.68(11)
N5 Cu1 S1 126.28(10)
N1 C1 N4 107.2(3)
N1 C1 S1 124.4(3)
N4 C1 S1 128.4(3)
C3 C2 C4 122.0(4)
C3 C2 N4 120.1(3)
C4 C2 N4 118.0(3)
C2 C3 C6 118.2(4)
C2 C3 H3A 120.9
C6 C3 H3A 120.9
C5 C4 C2 119.1(4)
C5 C4 H4A 120.5
C2 C4 H4A 120.5
C7 C5 C4 120.6(4)
C7 C5 H5A 119.7
C4 C5 H5A 119.7
C3 C6 C7 120.8(4)
C3 C6 H6A 119.6
C7 C6 H6A 119.6
C5 C7 C6 119.3(4)
C5 C7 C8 122.3(4)
C6 C7 C8 118.5(4)
O2 C8 O1 121.8(5)
O2 C8 C7 123.5(4)
O1 C8 C7 114.6(4)
N5 C9 C10 123.0(4)
N5 C9 H9A 118.5
C10 C9 H9A 118.5
C11 C10 C9 118.9(5)
C11 C10 H10A 120.6
C9 C10 H10A 120.6
C10 C11 C12 120.6(5)
C10 C11 H11A 119.7
C12 C11 H11A 119.7
C20 C12 C11 116.3(4)
C20 C12 C13 118.6(5)
C11 C12 C13 125.1(5)
C14 C13 C12 121.0(5)
C14 C13 H13A 119.5
C12 C13 H13A 119.5
C13 C14 C15 121.4(4)
C13 C14 H14A 119.3
C15 C14 H14A 119.3
C19 C15 C16 117.4(4)
C19 C15 C14 118.8(4)
C16 C15 C14 123.8(4)
C17 C16 C15 119.5(4)
C17 C16 H16A 120.3
C15 C16 H16A 120.3
C16 C17 C18 119.8(4)
C16 C17 H17A 120.1
C18 C17 H17A 120.1
N6 C18 C17 122.4(4)
N6 C18 H18A 118.8
C17 C18 H18A 118.8
N6 C19 C15 122.4(4)
N6 C19 C20 117.8(3)
C15 C19 C20 119.8(4)
N5 C20 C12 122.8(4)
N5 C20 C19 117.0(4)
C12 C20 C19 120.2(4)
N7 C21 C22 122.8(4)
N7 C21 H21A 118.6
C22 C21 H21A 118.6
C23 C22 C21 119.8(4)
C23 C22 H22A 120.1
C21 C22 H22A 120.1
C22 C23 C24 119.6(5)
C22 C23 H23A 120.2
C24 C23 H23A 120.2
C32 C24 C23 117.3(4)
C32 C24 C25 118.3(4)
C23 C24 C25 124.5(4)
C26 C25 C24 120.7(4)
C26 C25 H25A 119.6
C24 C25 H25A 119.6
C25 C26 C27 122.3(4)
C25 C26 H26A 118.9
C27 C26 H26A 118.9
C28 C27 C31 117.1(4)
C28 C27 C26 125.0(4)
C31 C27 C26 117.9(4)
C29 C28 C27 120.3(4)
C29 C28 H28A 119.8
C27 C28 H28A 119.8
C28 C29 C30 119.6(4)
C28 C29 H29A 120.2
C30 C29 H29A 120.2
N8 C30 C29 122.0(4)
N8 C30 H30A 119.0
C29 C30 H30A 119.0
N8 C31 C27 122.6(4)
N8 C31 C32 117.4(3)
C27 C31 C32 120.0(4)
N7 C32 C24 122.8(4)
N7 C32 C31 116.3(3)
C24 C32 C31 120.8(4)
O7 C33 H33A 109.5
O7 C33 H33B 109.5
H33A C33 H33B 109.5
O7 C33 H33C 109.5
H33A C33 H33C 109.5
H33B C33 H33C 109.5
O8 C34 H34A 109.5
O8 C34 H34B 109.5
H34A C34 H34B 109.5
O8 C34 H34C 109.5
H34A C34 H34C 109.5
H34B C34 H34C 109.5
C1 S1 Cu1 110.54(14)
C1 N1 N2 106.8(3)
N3 N2 N1 111.3(3)
N2 N3 N4 106.1(3)
C1 N4 N3 108.7(3)
C1 N4 C2 132.7(3)
N3 N4 C2 118.6(3)
C9 N5 C20 118.4(4)
C9 N5 Cu1 131.2(3)
C20 N5 Cu1 110.2(3)
C18 N6 C19 118.5(3)
C18 N6 Cu1 127.0(3)
C19 N6 Cu1 114.5(3)
C21 N7 C32 117.7(4)
C21 N7 Cu1 131.8(3)
C32 N7 Cu1 110.5(2)
C30 N8 C31 118.3(3)
C30 N8 Cu1 127.1(3)
C31 N8 Cu1 114.4(3)
C8 O1 H1 104.9
C33 O7 H7 109.5
C34 O8 H8 109.5
O5 Cl1 O4 113.9(5)
O5 Cl1 O3 113.5(4)
O4 Cl1 O3 109.1(3)
O5 Cl1 O6 103.1(4)
O4 Cl1 O6 109.9(4)
O3 Cl1 O6 106.8(4)

loop_
_geom_bond_atom_site_label_1
_geom_bond_atom_site_label_2
_geom_bond_distance
Cu1 N8 1.981(3)
Cu1 N6 2.004(3)
Cu1 N7 2.107(3)
Cu1 N5 2.143(4)
Cu1 S1 2.3272(12)
C1 N1 1.323(5)
C1 N4 1.351(5)
C1 S1 1.725(4)
C2 C3 1.372(5)
C2 C4 1.383(5)
C2 N4 1.438(5)
C3 C6 1.386(6)
C3 H3A 0.9300
C4 C5 1.376(6)
C4 H4A 0.9300
C5 C7 1.376(6)
C5 H5A 0.9300
C6 C7 1.397(6)
C6 H6A 0.9300
C7 C8 1.476(6)
C8 O2 1.212(5)
C8 O1 1.310(5)
C9 N5 1.306(5)
C9 C10 1.405(7)
C9 H9A 0.9300
C10 C11 1.356(6)
C10 H10A 0.9300
C11 C12 1.409(7)
C11 H11A 0.9300
C12 C20 1.406(6)
C12 C13 1.424(6)
C13 C14 1.350(7)
C13 H13A 0.9300
C14 C15 1.426(7)
C14 H14A 0.9300
C15 C19 1.398(5)
C15 C16 1.399(6)
C16 C17 1.362(7)
C16 H16A 0.9300
C17 C18 1.392(5)
C17 H17A 0.9300
C18 N6 1.315(5)
C18 H18A 0.9300
C19 N6 1.365(5)
C19 C20 1.422(6)
C20 N5 1.369(5)
C21 N7 1.316(5)
C21 C22 1.386(6)
C21 H21A 0.9300
C22 C23 1.353(6)
C22 H22A 0.9300
C23 C24 1.395(6)
C23 H23A 0.9300
C24 C32 1.392(6)
C24 C25 1.441(6)
C25 C26 1.346(6)
C25 H25A 0.9300
C26 C27 1.432(6)
C26 H26A 0.9300
C27 C28 1.383(6)
C27 C31 1.403(5)
C28 C29 1.354(6)
C28 H28A 0.9300
C29 C30 1.391(5)
C29 H29A 0.9300
C30 N8 1.326(5)
C30 H30A 0.9300
C31 N8 1.354(5)
C31 C32 1.433(5)
C32 N7 1.366(5)
C33 O7 1.327(11)
C33 H33A 0.9600
C33 H33B 0.9600
C33 H33C 0.9600
C34 O8 1.425(7)
C34 H34A 0.9600
C34 H34B 0.9600
C34 H34C 0.9600
N1 N2 1.359(5)
N2 N3 1.281(5)
N3 N4 1.365(4)
O1 H1 0.8500
O3 Cl1 1.378(5)
O4 Cl1 1.352(4)
O5 Cl1 1.349(6)
O6 Cl1 1.434(5)
O7 H7 0.8200
O8 H8 0.8200

loop_
_geom_torsion_atom_site_label_1
_geom_torsion_atom_site_label_2
_geom_torsion_atom_site_label_3
_geom_torsion_atom_site_label_4
_geom_torsion
C4 C2 C3 C6 1.1(6)
N4 C2 C3 C6 -179.5(4)
C3 C2 C4 C5 -1.5(6)
N4 C2 C4 C5 179.1(4)
C2 C4 C5 C7 0.3(7)
C2 C3 C6 C7 0.5(7)
C4 C5 C7 C6 1.2(7)
C4 C5 C7 C8 -179.0(4)
C3 C6 C7 C5 -1.6(7)
C3 C6 C7 C8 178.6(4)
C5 C7 C8 O2 -176.2(5)
C6 C7 C8 O2 3.6(8)
C5 C7 C8 O1 5.6(7)
C6 C7 C8 O1 -174.7(4)
N5 C9 C10 C11 -2.1(8)
C9 C10 C11 C12 1.3(7)
C10 C11 C12 C20 0.5(7)
C10 C11 C12 C13 -178.1(4)
C20 C12 C13 C14 0.2(7)
C11 C12 C13 C14 178.8(5)
C12 C13 C14 C15 1.8(7)
C13 C14 C15 C19 -1.7(6)
C13 C14 C15 C16 178.7(4)
C19 C15 C16 C17 1.4(6)
C14 C15 C16 C17 -179.1(4)
C15 C16 C17 C18 -0.7(6)
C16 C17 C18 N6 0.0(6)
C16 C15 C19 N6 -1.5(6)
C14 C15 C19 N6 178.9(4)
C16 C15 C19 C20 179.2(4)
C14 C15 C19 C20 -0.4(6)
C11 C12 C20 N5 -1.8(6)
C13 C12 C20 N5 177.0(4)
C11 C12 C20 C19 179.0(4)
C13 C12 C20 C19 -2.3(6)
N6 C19 C20 N5 3.7(5)
C15 C19 C20 N5 -176.9(3)
N6 C19 C20 C12 -177.0(4)
C15 C19 C20 C12 2.4(6)
N7 C21 C22 C23 1.5(8)
C21 C22 C23 C24 -1.5(8)
C22 C23 C24 C32 1.4(8)
C22 C23 C24 C25 -178.6(5)
C32 C24 C25 C26 0.1(8)
C23 C24 C25 C26 -180.0(5)
C24 C25 C26 C27 0.4(8)
C25 C26 C27 C28 179.5(5)
C25 C26 C27 C31 -0.9(8)
C31 C27 C28 C29 0.4(7)
C26 C27 C28 C29 -180.0(5)
C27 C28 C29 C30 -1.4(7)
C28 C29 C30 N8 0.8(7)
C28 C27 C31 N8 1.3(6)
C26 C27 C31 N8 -178.3(4)
C28 C27 C31 C32 -179.4(4)
C26 C27 C31 C32 0.9(6)
C23 C24 C32 N7 -1.2(7)
C25 C24 C32 N7 178.8(4)
C23 C24 C32 C31 -180.0(4)
C25 C24 C32 C31 0.0(7)
N8 C31 C32 N7 -0.1(6)
C27 C31 C32 N7 -179.4(4)
N8 C31 C32 C24 178.8(4)
C27 C31 C32 C24 -0.5(6)
N1 C1 S1 Cu1 -128.5(3)
N4 C1 S1 Cu1 52.3(4)
N8 Cu1 S1 C1 20.10(19)
N6 Cu1 S1 C1 -162.05(19)
N7 Cu1 S1 C1 -65.4(2)
N5 Cu1 S1 C1 121.53(19)
N4 C1 N1 N2 0.4(5)
S1 C1 N1 N2 -178.9(3)
C1 N1 N2 N3 -0.4(5)
N1 N2 N3 N4 0.3(5)
N1 C1 N4 N3 -0.3(5)
S1 C1 N4 N3 179.0(3)
N1 C1 N4 C2 177.9(4)
S1 C1 N4 C2 -2.8(7)
N2 N3 N4 C1 0.0(4)
N2 N3 N4 C2 -178.5(3)
C3 C2 N4 C1 42.7(6)
C4 C2 N4 C1 -137.9(4)
C3 C2 N4 N3 -139.3(4)
C4 C2 N4 N3 40.1(5)
C10 C9 N5 C20 0.9(7)
C10 C9 N5 Cu1 -173.5(4)
C12 C20 N5 C9 1.1(6)
C19 C20 N5 C9 -179.6(4)
C12 C20 N5 Cu1 176.6(3)
C19 C20 N5 Cu1 -4.1(4)
N8 Cu1 N5 C9 0.7(4)
N6 Cu1 N5 C9 177.5(4)
N7 Cu1 N5 C9 82.5(4)
S1 Cu1 N5 C9 -102.5(4)
N8 Cu1 N5 C20 -174.0(3)
N6 Cu1 N5 C20 2.7(3)
N7 Cu1 N5 C20 -92.3(3)
S1 Cu1 N5 C20 82.8(3)
C17 C18 N6 C19 -0.1(6)
C17 C18 N6 Cu1 -178.6(3)
C15 C19 N6 C18 0.9(6)
C20 C19 N6 C18 -179.8(3)
C15 C19 N6 Cu1 179.5(3)
C20 C19 N6 Cu1 -1.2(4)
N8 Cu1 N6 C18 -150.2(12)
N7 Cu1 N6 C18 -84.5(3)
N5 Cu1 N6 C18 177.6(3)
S1 Cu1 N6 C18 50.3(3)
N8 Cu1 N6 C19 31.3(14)
N7 Cu1 N6 C19 97.1(3)
N5 Cu1 N6 C19 -0.8(3)
S1 Cu1 N6 C19 -128.2(3)
C22 C21 N7 C32 -1.3(7)
C22 C21 N7 Cu1 -178.5(4)
C24 C32 N7 C21 1.1(6)
C31 C32 N7 C21 180.0(4)
C24 C32 N7 Cu1 178.9(4)
C31 C32 N7 Cu1 -2.2(4)
N8 Cu1 N7 C21 -179.8(4)
N6 Cu1 N7 C21 5.8(4)
N5 Cu1 N7 C21 87.1(4)
S1 Cu1 N7 C21 -87.3(4)
N8 Cu1 N7 C32 2.8(3)
N6 Cu1 N7 C32 -171.6(3)
N5 Cu1 N7 C32 -90.3(3)
S1 Cu1 N7 C32 95.3(3)
C29 C30 N8 C31 0.8(6)
C29 C30 N8 Cu1 176.5(3)
C27 C31 N8 C30 -1.9(6)
C32 C31 N8 C30 178.8(4)
C27 C31 N8 Cu1 -178.2(3)
C32 C31 N8 Cu1 2.6(5)
N6 Cu1 N8 C30 -112.3(13)
N7 Cu1 N8 C30 -178.8(4)
N5 Cu1 N8 C30 -80.5(4)
S1 Cu1 N8 C30 47.1(3)
N6 Cu1 N8 C31 63.6(14)
N7 Cu1 N8 C31 -2.9(3)
N5 Cu1 N8 C31 95.4(3)
S1 Cu1 N8 C31 -137.0(3)
